data_2012264
loop_
_publ_author_name
'Boer, D. Roeland'
'Kooijman, Huub'
'Groen, Marinus'
'van der Louw, Jaap'
'Kelder, Jan'
'Kroon, Jan'

_publ_section_title
;
 Conformational comparison of five follicular fluid meiosis-activating
 sterol-related active and inactive compounds
;
_journal_issue 10
_journal_name_full 'Acta Crystallographica Section C'
_journal_page_first 1177
_journal_page_last 1181
_journal_paper_doi 10.1107/S0108270101010010
_journal_volume 57
_journal_year 2001
_chemical_formula_moiety 'C29 H46 O'
_chemical_formula_sum 'C29 H46 O'
_chemical_formula_weight 410.66
_chemical_name_systematic
;
 ?
;
_space_group_IT_number 19
_symmetry_cell_setting orthorhombic
_symmetry_space_group_name_Hall 'P 2ac 2ab'
_symmetry_space_group_name_H-M 'P 21 21 21'
_cell_angle_alpha 90
_cell_angle_beta 90
_cell_angle_gamma 90
_cell_formula_units_Z 8
_cell_length_a 10.5743(7)
_cell_length_b 20.941(17)
_cell_length_c 23.69(2)
_cell_measurement_reflns_used 42635
_cell_measurement_temperature 293
_cell_measurement_theta_max 26.45
_cell_measurement_theta_min 3.04
_cell_volume 5246(6)
_computing_cell_refinement 'DENZO 1.11.0 (Otwinowski & Minor, 1997)'
_computing_data_collection 'COLLECT (Nonius, 1998)'
_computing_data_reduction 'DENZO 1.11.0 (Otwinowski & Minor, 1997)'
_computing_molecular_graphics 'PLATON (Spek, 2001)'
_computing_publication_material 'PLATON (Spek, 2001)'
_computing_structure_refinement 'SHELXL-97 (Sheldrick, 1997)'
_computing_structure_solution 'SHELXS-97 (Sheldrick, 1997)'
_diffrn_ambient_temperature 293
_diffrn_detector_area_resol_mean 18.4
_diffrn_measured_fraction_theta_full 1.00
_diffrn_measured_fraction_theta_max 1.00
_diffrn_measurement_device_type 'ENRAF-NONIUS \k CCD'
_diffrn_measurement_method '\f and \w scans (\k=0)'
_diffrn_radiation_monochromator graphite
_diffrn_radiation_source 'Rotating Anode'
_diffrn_radiation_type 'Mo K\a'
_diffrn_radiation_wavelength .71073
_diffrn_reflns_av_R_equivalents .0990
_diffrn_reflns_av_sigmaI/netI .0608
_diffrn_reflns_limit_h_max 12
_diffrn_reflns_limit_h_min -12
_diffrn_reflns_limit_k_max 25
_diffrn_reflns_limit_k_min -25
_diffrn_reflns_limit_l_max 28
_diffrn_reflns_limit_l_min -28
_diffrn_reflns_number 37782
_diffrn_reflns_reduction_process
;
 ?
;
_diffrn_reflns_theta_full 25.25
_diffrn_reflns_theta_max 25.25
_diffrn_reflns_theta_min 3.04
_exptl_absorpt_coefficient_mu .060
_exptl_absorpt_correction_type none
_exptl_crystal_colour colourless
_exptl_crystal_density_diffrn 1.040
_exptl_crystal_density_method 'Not Measured'
_exptl_crystal_description block
_exptl_crystal_F_000 1824
_exptl_crystal_size_max .2
_exptl_crystal_size_mid .2
_exptl_crystal_size_min .15
_refine_diff_density_max .154
_refine_diff_density_min -.119
_refine_ls_extinction_coef .0144(10)
_refine_ls_extinction_method shelxl
_refine_ls_goodness_of_fit_ref 1.012
_refine_ls_hydrogen_treatment mixed
_refine_ls_matrix_type full
_refine_ls_number_parameters 574
_refine_ls_number_reflns 5260
_refine_ls_number_restraints 2
_refine_ls_restrained_S_all 1.028
_refine_ls_R_factor_all .0938
_refine_ls_R_factor_gt .0511
_refine_ls_shift/su_max .001
_refine_ls_shift/su_mean .000
_refine_ls_structure_factor_coef Fsqd
_refine_ls_weighting_details 'w=1/[\s^2^(F~o~^2^)+(0.0100P)^2^+1.50P] where P=(F~o~^2^+2F~c~^2^)/3'
_refine_ls_weighting_scheme calc
_refine_ls_wR_factor_ref .1118
_reflns_number_gt 3231
_reflns_number_total 5260
_reflns_threshold_expression I>2\s(I)
_cod_data_source_file gg1052.cif
_cod_data_source_block VI
_cod_depositor_comments
;
The following automatic conversions were performed:
'_symmetry_cell_setting' value 'Orthorhombic' changed to 'orthorhombic'
according to '/home/saulius/struct/CIF-dictionaries/cif_core.dic'
dictionary named 'cif_core.dic' version 2.4.1 from 2010-06-29.

Automatic conversion script
Id: cif_fix_enum 1527 2010-12-29 10:47:43Z saulius 

The following automatic conversions were performed:

'_symmetry_cell_setting' value 'Orthorhombic' changed to
'orthorhombic' according to
/home/saulius/struct/CIF-dictionaries/cif_core.dic dictionary named
'cif_core.dic' version 2.4.1 from
2010-06-29.

'_refine_ls_hydrogen_treatment' value 'mixed ' changed
to 'mixed' according to
/home/saulius/struct/CIF-dictionaries/cif_core.dic dictionary named
'cif_core.dic' version 2.4.1 from
2010-06-29.

'_refine_ls_weighting_scheme' value 'calc ' changed to
'calc' according to
/home/saulius/struct/CIF-dictionaries/cif_core.dic dictionary named
'cif_core.dic' version 2.4.1 from 2010-06-29.

Automatic conversion script
Id: cif_fix_values 1715 2011-07-08 13:25:40Z adriana 
;
_cod_original_cell_volume 5247(6)
_cod_original_sg_symbol_H-M P212121
_cod_database_code 2012264

loop_
_symmetry_equiv_pos_as_xyz
x,y,z
1/2-x,-y,1/2+z
1/2+x,1/2-y,-z
-x,1/2+y,1/2-z

loop_
_atom_site_aniso_label
_atom_site_aniso_U_11
_atom_site_aniso_U_22
_atom_site_aniso_U_33
_atom_site_aniso_U_12
_atom_site_aniso_U_13
_atom_site_aniso_U_23
O3A .084(4) .166(6) .164(6) -.044(4) -.027(3) .047(5)
C1A .085(4) .072(4) .101(4) -.023(3) -.005(4) .020(3)
C2A .123(6) .085(4) .125(5) -.036(4) -.035(5) .030(4)
C3A .090(4) .112(4) .094(3) -.033(3) -.017(3) .011(3)
C4A .080(3) .083(3) .073(3) -.014(2) -.002(2) .004(2)
C5A .077(3) .061(2) .061(2) -.010(2) .002(2) .0031(18)
C6A .105(3) .072(3) .078(3) -.020(2) -.014(3) .018(2)
C7A .087(3) .079(3) .066(2) -.024(2) -.007(2) .014(2)
C8A .073(3) .057(2) .0551(19) -.002(2) .0063(19) -.0001(17)
C9A .063(2) .072(2) .054(2) .000(2) .0100(19) .0015(18)
C10A .046(4) .070(5) .062(3) .004(3) .013(3) .004(3)
C11A .070(3) .117(3) .063(2) -.011(3) .006(2) .017(2)
C12A .070(3) .083(3) .059(2) -.005(2) .008(2) .0082(19)
C13A .065(2) .062(2) .0560(19) .007(2) .0052(18) -.0052(17)
C14A .066(2) .060(2) .0578(19) -.007(2) .0071(19) .0004(17)
C15A .079(3) .106(3) .066(2) -.021(3) .004(2) .011(2)
C16A .074(3) .111(3) .081(3) -.011(3) .003(2) .002(3)
C17A .064(2) .062(2) .064(2) .0055(19) .0063(19) -.0089(18)
C18A .093(3) .091(3) .082(3) .033(3) -.006(2) -.019(2)
C19A .070(4) .160(7) .081(4) .029(5) .018(3) -.013(5)
C20A .070(3) .083(3) .063(2) .015(2) -.002(2) -.015(2)
C21A .089(3) .200(5) .072(3) -.002(4) .000(3) .025(3)
C22A .070(3) .095(3) .075(3) .014(2) -.001(2) -.017(2)
C23A .072(3) .129(4) .084(3) .018(3) -.006(2) -.024(3)
C24A .071(3) .115(4) .083(3) .009(3) -.003(2) -.019(3)
C25A .070(3) .208(6) .098(3) .014(4) -.013(3) -.045(4)
C26A .076(3) .207(6) .117(4) .019(4) -.011(3) -.011(4)
C27A .112(5) .327(10) .168(6) .061(6) -.032(4) -.147(7)
C41A .125(4) .176(5) .076(3) -.049(4) -.008(3) -.004(3)
C42A .114(4) .109(4) .148(5) .000(4) -.051(4) .020(4)
O3 .095(2) .110(2) .097(2) .014(2) -.0301(18) .0116(18)
C1 .068(2) .079(2) .061(2) -.004(2) -.0030(19) .015(2)
C2 .082(3) .100(3) .061(2) -.009(2) -.005(2) .010(2)
C3 .075(3) .073(2) .070(2) .001(2) -.013(2) -.003(2)
C4 .061(2) .077(2) .073(2) .000(2) -.005(2) .004(2)
C5 .053(2) .061(2) .062(2) .0007(18) .0014(18) .0046(17)
C6 .068(3) .096(3) .078(3) -.020(2) .005(2) .022(2)
C7 .074(3) .086(3) .064(2) -.021(2) -.006(2) .023(2)
C8 .059(2) .057(2) .0541(19) -.0064(18) .0002(18) .0058(17)
C9 .061(2) .0513(19) .0575(19) -.0049(18) -.0051(18) .0032(17)
C10 .062(2) .0523(19) .061(2) .0037(18) .0018(18) .0067(17)
C11 .088(3) .072(2) .075(2) -.022(2) -.021(2) .023(2)
C12 .077(3) .072(2) .067(2) -.023(2) -.006(2) .0136(19)
C13 .067(2) .056(2) .0535(19) -.004(2) -.0051(17) .0008(16)
C14 .071(2) .054(2) .0485(18) -.0048(19) .0024(18) .0041(16)
C15 .082(3) .067(2) .062(2) -.017(2) -.008(2) .010(2)
C16 .084(3) .072(2) .060(2) .001(2) -.010(2) .0058(19)
C17 .070(2) .062(2) .0511(18) -.001(2) -.0003(18) -.0041(17)
C18 .095(3) .066(2) .092(3) .011(2) -.014(3) -.020(2)
C19 .096(3) .068(2) .100(3) .021(2) -.016(3) -.005(2)
C20 .071(3) .071(2) .067(2) -.005(2) -.010(2) -.009(2)
C21 .102(4) .101(3) .105(3) -.033(3) -.022(3) .013(3)
C22 .070(3) .092(3) .084(3) .001(2) -.011(2) -.008(2)
C23 .086(3) .110(4) .128(4) .004(3) -.039(3) -.009(3)
C24 .093(4) .147(5) .120(4) .021(4) -.030(3) -.008(4)
C25 .086(7) .212(10) .155(8) .041(7) -.062(6) -.010(10)
C26 .136(6) .333(12) .206(8) .082(7) -.077(6) -.058(8)
C27 .251(16) .152(9) .39(2) .055(10) -.238(16) -.098(13)
C41 .053(3) .158(5) .101(3) .008(3) .003(2) -.005(3)
C42 .100(3) .084(3) .125(4) -.031(3) -.034(3) .014(3)

loop_
_atom_site_label
_atom_site_fract_x
_atom_site_fract_y
_atom_site_fract_z
_atom_site_U_iso_or_equiv
_atom_site_thermal_displace_type
_atom_site_calc_flag
_atom_site_refinement_flags
_atom_site_occupancy
_atom_site_type_symbol
O3A 1.0172(5) .4588(3) .5508(3) .138(3) Uani . . .761(6) O
C1A .7534(6) .4814(3) .4606(3) .086(2) Uani . . .761(6) C
C2A .8345(6) .5040(3) .5086(3) .111(3) Uani . . .761(6) C
C3A .9054(5) .4523(2) .5404(2) .099(2) Uani . . 1.000 C
C4A .8287(4) .3963(2) .56080(17) .0787(17) Uani . . 1.000 C
C5A .7082(4) .38986(16) .52378(14) .0663(14) Uani . . 1.000 C
C6A .6361(4) .32807(18) .53176(17) .0850(17) Uani . . 1.000 C
C7A .5047(4) .33482(19) .50785(15) .0773(16) Uani . . 1.000 C
C8A .5056(4) .36245(16) .44906(14) .0617(14) Uani . . 1.000 C
C9A .6061(3) .39350(17) .42801(14) .0630(12) Uani . . 1.000 C
C10A .7220(6) .4077(3) .4621(3) .059(2) Uani . . .761(6) C
C11A .6052(4) .4175(2) .36760(15) .0833(16) Uani . . 1.000 C
C12A .4738(3) .42586(18) .34231(15) .0707(16) Uani . . 1.000 C
C13A .3894(3) .36857(17) .35261(13) .0610(11) Uani . . 1.000 C
C14A .3895(4) .35596(17) .41635(14) .0613(11) Uani . . 1.000 C
C15A .2766(4) .3389(2) .43424(17) .0837(16) Uani . . 1.000 C
C16A .1802(4) .3406(2) .38780(17) .0887(17) Uani . . 1.000 C
C17A .2461(3) .37942(17) .34144(14) .0633(12) Uani . . 1.000 C
C18A .4379(4) .30827(19) .32266(17) .0887(17) Uani . . 1.000 C
C19A .8373(6) .3725(4) .4337(3) .104(3) Uani . . .761(6) C
C20A .1927(4) .36969(19) .28222(15) .0720(16) Uani . . 1.000 C
C21A .2583(4) .4107(3) .23856(18) .120(2) Uani . . 1.000 C
C22A .0504(4) .3812(2) .28124(16) .0800(17) Uani . . 1.000 C
C23A -.0169(4) .3732(2) .22669(18) .0950(19) Uani . . 1.000 C
C24A -.1564(4) .3839(2) .22796(18) .0897(19) Uani . . 1.000 C
C25A -.2279(4) .3865(3) .1759(2) .125(2) Uani . . 1.000 C
C26A -.3654(4) .4030(3) .1828(2) .133(3) Uani . . 1.000 C
C27A -.2046(6) .3416(4) .1313(3) .202(4) Uani . . 1.000 C
C41A .7892(5) .4121(3) .62187(18) .126(2) Uani . . 1.000 C
C42A .9128(5) .3365(2) .5629(2) .124(3) Uani . . 1.000 C
O3' .970(3) .4793(12) .5723(10) .1380 Uiso . . .239(6) O
C1' .802(2) .4505(10) .4454(9) .0860 Uiso . . .239(6) C
C2' .930(2) .4579(11) .4786(9) .1110 Uiso . . .239(6) C
C10' .750(3) .3901(12) .4552(13) .0600 Uiso . . .239(6) C
C19' .806(3) .3317(11) .4332(11) .1040 Uiso . . .239(6) C
O3 -.3761(3) .14485(15) -.09081(12) .1007(12) Uani . . 1.000 O
C1 -.0713(3) .14639(19) -.03718(13) .0693(12) Uani . . 1.000 C
C2 -.1605(4) .1174(2) -.08126(16) .0810(16) Uani . . 1.000 C
C3 -.2948(4) .11817(18) -.06302(16) .0727(14) Uani . . 1.000 C
C4 -.3232(3) .08178(18) -.00892(16) .0703(12) Uani . . 1.000 C
C5 -.2037(3) .08224(16) .02902(14) .0587(12) Uani . . 1.000 C
C6 -.2302(4) .0657(2) .09083(15) .0807(17) Uani . . 1.000 C
C7 -.1071(4) .05070(18) .12077(15) .0747(16) Uani . . 1.000 C
C8 -.0069(3) .09962(16) .10938(13) .0567(11) Uani . . 1.000 C
C9 -.0132(3) .14120(15) .06611(13) .0566(11) Uani . . 1.000 C
C10 -.1228(3) .14330(15) .02431(14) .0584(11) Uani . . 1.000 C
C11 .0886(4) .19062(17) .05780(16) .0783(14) Uani . . 1.000 C
C12 .2142(4) .17412(18) .08533(15) .0720(14) Uani . . 1.000 C
C13 .1979(3) .15346(16) .14681(13) .0588(11) Uani . . 1.000 C
C14 .1026(3) .09893(16) .14751(13) .0578(11) Uani . . 1.000 C
C15 .1349(4) .05535(18) .18565(15) .0703(14) Uani . . 1.000 C
C16 .2567(4) .06990(17) .21344(15) .0720(14) Uani . . 1.000 C
C17 .3147(3) .12115(16) .17462(13) .0610(11) Uani . . 1.000 C
C18 .1448(4) .20818(18) .18306(17) .0843(16) Uani . . 1.000 C
C19 -.1989(4) .20501(17) .03545(18) .0880(16) Uani . . 1.000 C
C20 .4138(3) .16321(18) .20336(15) .0697(14) Uani . . 1.000 C
C21 .4663(4) .2146(2) .16432(19) .1027(19) Uani . . 1.000 C
C22 .5205(4) .1217(2) .22651(17) .0820(17) Uani . . 1.000 C
C23 .6203(4) .1561(2) .2608(2) .108(2) Uani . . 1.000 C
C24 .7211(5) .1136(3) .2831(2) .120(3) Uani . . 1.000 C
C25 .8358(9) .1437(7) .3085(4) .151(5) Uani . . .761(6) C
C26 .9290(7) .0944(4) .3273(3) .225(5) Uani . . 1.000 C
C27 .8107(13) .1979(6) .3499(6) .264(9) Uani . . .761(6) C
C41 -.4437(4) .1080(2) .01911(19) .104(2) Uani . . 1.000 C
C42 -.3506(4) .01217(19) -.0274(2) .1030(19) Uani . . 1.000 C
C25' .806(4) .138(2) .3357(19) .1510 Uiso . . .239(6) C
C27' .872(6) .193(3) .307(3) .2650 Uiso . . .239(6) C
H6C .68010 .29350 .51280 .1020 Uiso calc R 1.000 H
H6D .63120 .31780 .57160 .1020 Uiso calc R 1.000 H
H7C .45520 .36230 .53230 .0930 Uiso calc R 1.000 H
H7D .46440 .29320 .50700 .0930 Uiso calc R 1.000 H
H11C .65230 .38770 .34440 .1000 Uiso calc R 1.000 H
H11D .64880 .45820 .36620 .1000 Uiso calc R 1.000 H
H12C .43460 .46350 .35860 .0850 Uiso calc R 1.000 H
H12D .48160 .43280 .30200 .0850 Uiso calc R 1.000 H
H15A .25870 .32730 .47130 .1010 Uiso calc R 1.000 H
H16C .10300 .36140 .40020 .1060 Uiso calc R 1.000 H
H1C .79610 .49110 .42540 .1030 Uiso calc R .761(6) H
H1D .67460 .50520 .46110 .1030 Uiso calc R .761(6) H
H2C .78120 .52670 .53520 .1330 Uiso calc R .761(6) H
H2D .89560 .53420 .49400 .1330 Uiso calc R .761(6) H
H5A .65110 .42250 .53890 .0800 Uiso calc R 1.000 H
H19D .83900 .38280 .39420 .1550 Uiso . R .761(6) H
H19E .82990 .32710 .43830 .1550 Uiso . R .761(6) H
H19F .91410 .38700 .45120 .1550 Uiso . R .761(6) H
H20A .20710 .32500 .27190 .0870 Uiso calc R 1.000 H
H21D .22020 .40370 .20230 .1810 Uiso calc R 1.000 H
H21E .34630 .39940 .23690 .1810 Uiso calc R 1.000 H
H21F .25010 .45480 .24870 .1810 Uiso calc R 1.000 H
H22C .01200 .35240 .30840 .0960 Uiso calc R 1.000 H
H22D .03520 .42430 .29440 .0960 Uiso calc R 1.000 H
H23C -.00150 .33020 .21310 .1140 Uiso calc R 1.000 H
H23D .01980 .40250 .19960 .1140 Uiso calc R 1.000 H
H24C -.19310 .35040 .25090 .1070 Uiso calc R 1.000 H
H24D -.17100 .42380 .24770 .1070 Uiso calc R 1.000 H
H25A -.19520 .42600 .15910 .1500 Uiso calc R 1.000 H
H26G -.40150 .41220 .14650 .2000 Uiso calc R 1.000 H
H26H -.37340 .43980 .20670 .2000 Uiso calc R 1.000 H
H26I -.40920 .36760 .19950 .2000 Uiso calc R 1.000 H
H27J -.11840 .34530 .11890 .3040 Uiso calc R 1.000 H
H27K -.26030 .35040 .10020 .3040 Uiso calc R 1.000 H
H27L -.21950 .29900 .14480 .3040 Uiso calc R 1.000 H
H41D .86330 .41960 .64430 .1890 Uiso calc R 1.000 H
H41E .74250 .37690 .63740 .1890 Uiso calc R 1.000 H
H41F .73710 .44970 .62190 .1890 Uiso calc R 1.000 H
H42D .99730 .34740 .55160 .1850 Uiso . R 1.000 H
H42E .87950 .30470 .53780 .1850 Uiso . R 1.000 H
H42F .91410 .32000 .60070 .1850 Uiso . R 1.000 H
H16D .16010 .29790 .37480 .1060 Uiso calc R 1.000 H
H17A .23010 .42430 .35070 .0760 Uiso calc R 1.000 H
H18D .44640 .31660 .28300 .1330 Uiso calc R 1.000 H
H18E .37890 .27400 .32830 .1330 Uiso calc R 1.000 H
H18F .51860 .29650 .33800 .1330 Uiso calc R 1.000 H
H1E .74330 .48320 .45750 .1030 Uiso calc R .239(6) H
H1F .81750 .45600 .40540 .1030 Uiso calc R .239(6) H
H2E .98870 .42500 .46680 .1330 Uiso calc R .239(6) H
H2F .96730 .49910 .47030 .1330 Uiso calc R .239(6) H
H19G .84950 .34140 .39880 .1550 Uiso . R .239(6) H
H19H .74310 .29940 .42610 .1550 Uiso . R .239(6) H
H19I .86500 .31630 .46070 .1550 Uiso . R .239(6) H
H2A -.15250 .14120 -.11620 .0970 Uiso calc R 1.000 H
H2B -.13510 .07370 -.08860 .0970 Uiso calc R 1.000 H
H5 -.15000 .04760 .01480 .0700 Uiso calc R 1.000 H
H6A -.27160 .10140 .10920 .0960 Uiso calc R 1.000 H
H6B -.28620 .02910 .09280 .0960 Uiso calc R 1.000 H
H7A -.12240 .04850 .16110 .0900 Uiso calc R 1.000 H
H7B -.07700 .00920 .10850 .0900 Uiso calc R 1.000 H
H11A .05900 .23100 .07300 .0940 Uiso calc R 1.000 H
H11B .10210 .19640 .01760 .0940 Uiso calc R 1.000 H
H12A .26950 .21110 .08380 .0860 Uiso calc R 1.000 H
H12B .25420 .13990 .06430 .0860 Uiso calc R 1.000 H
H15 .08620 .01960 .19400 .0840 Uiso calc R 1.000 H
H16A .31010 .03230 .21530 .0870 Uiso calc R 1.000 H
H1A -.05560 .19070 -.04690 .0840 Uiso calc R 1.000 H
H1B .00900 .12400 -.03870 .0840 Uiso calc R 1.000 H
H18A .06090 .21850 .17060 .1260 Uiso calc R 1.000 H
H18B .19810 .24500 .17940 .1260 Uiso calc R 1.000 H
H18C .14220 .19510 .22190 .1260 Uiso calc R 1.000 H
H19A -.23970 .20210 .07160 .1320 Uiso calc R 1.000 H
H19B -.26170 .21020 .00650 .1320 Uiso calc R 1.000 H
H19C -.14270 .24100 .03520 .1320 Uiso calc R 1.000 H
H20 .37320 .18460 .23540 .0840 Uiso calc R 1.000 H
H21A .53200 .23770 .18340 .1540 Uiso calc R 1.000 H
H21B .39970 .24350 .15400 .1540 Uiso calc R 1.000 H
H21C .50020 .19500 .13100 .1540 Uiso calc R 1.000 H
H22A .48360 .08860 .25000 .0990 Uiso calc R 1.000 H
H22B .56190 .10070 .19500 .0990 Uiso calc R 1.000 H
H23A .65910 .18870 .23730 .1300 Uiso calc R 1.000 H
H23B .57950 .17760 .29220 .1300 Uiso calc R 1.000 H
H24A .74890 .08620 .25250 .1440 Uiso calc R 1.000 H
H24B .68320 .08630 .31150 .1440 Uiso calc R 1.000 H
H25 .87740 .16460 .27660 .1810 Uiso calc R .761(6) H
H26A 1.00840 .11460 .33560 .3370 Uiso calc R .761(6) H
H26B .94070 .06350 .29780 .3370 Uiso calc R .761(6) H
H26C .89780 .07340 .36050 .3370 Uiso calc R .761(6) H
H27A .76780 .18150 .38250 .3970 Uiso calc R .761(6) H
H27B .75890 .22970 .33210 .3970 Uiso calc R .761(6) H
H27C .88960 .21670 .36120 .3970 Uiso calc R .761(6) H
H41A -.43040 .15170 .02990 .1560 Uiso calc R 1.000 H
H41B -.46320 .08310 .05200 .1560 Uiso calc R 1.000 H
H41C -.51280 .10570 -.00710 .1560 Uiso calc R 1.000 H
H42A -.42170 .01160 -.05260 .1550 Uiso calc R 1.000 H
H42B -.36920 -.01330 .00530 .1550 Uiso calc R 1.000 H
H42C -.27780 -.00500 -.04630 .1550 Uiso calc R 1.000 H
H16B .24370 .08630 .25130 .0870 Uiso calc R 1.000 H
H17 .35870 .09810 .14440 .0730 Uiso calc R 1.000 H
H25' .76780 .14310 .37310 .1810 Uiso calc R .239(6) H
H26D 1.00300 .12090 .32800 .3370 Uiso calc R .239(6) H
H26E .92410 .07270 .29170 .3370 Uiso calc R .239(6) H
H26F .93390 .06360 .35720 .3370 Uiso calc R .239(6) H
H27D .85120 .23170 .32630 .3970 Uiso calc R .239(6) H
H27E .84440 .19530 .26850 .3970 Uiso calc R .239(6) H
H27F .96140 .18590 .30830 .3970 Uiso calc R .239(6) H

loop_
_atom_type_symbol
_atom_type_description
_atom_type_scat_dispersion_real
_atom_type_scat_dispersion_imag
_atom_type_scat_source
O O .0106 .0060 'International Tables Vol C Tables 4.2.6.8 and 6.1.1.4'
H H .0000 .0000 'International Tables Vol C Tables 4.2.6.8 and 6.1.1.4'
C C .0033 .0016 'International Tables Vol C Tables 4.2.6.8 and 6.1.1.4'

loop_
_geom_angle_atom_site_label_1
_geom_angle_atom_site_label_2
_geom_angle_atom_site_label_3
_geom_angle
_geom_angle_publ_flag
C2' C1' C10' 110(2) no
C2A C1A C10A 114.3(5) no
C1' C2' C3A 109.5(15) no
C1A C2A C3A 115.7(5) no
O3A C3A C4A 123.1(5) no
O3A C3A C2A 120.1(5) no
C2' C3A C4A 118.1(9) no
C2A C3A C4A 116.7(4) no
O3' C3A C4A 119.0(13) no
O3' C3A C2' 119.8(16) no
C3A C4A C41A 106.3(4) no
C3A C4A C42A 109.5(4) no
C5A C4A C42A 115.0(3) no
C41A C4A C42A 107.5(4) no
C5A C4A C41A 109.1(3) no
C3A C4A C5A 109.2(3) no
C4A C5A C10' 109.2(11) no
C6A C5A C10A 112.3(4) no
C6A C5A C10' 104.8(9) no
C4A C5A C6A 114.6(3) no
C4A C5A C10A 116.4(4) no
C5A C6A C7A 109.7(3) no
C6A C7A C8A 112.2(3) no
C7A C8A C9A 122.3(3) no
C9A C8A C14A 121.0(3) no
C7A C8A C14A 116.7(3) no
C8A C9A C11A 120.4(3) no
C8A C9A C10A 122.9(4) no
C10' C9A C11A 112.8(11) no
C8A C9A C10' 124.3(10) no
C10A C9A C11A 116.6(4) no
C5A C10' C9A 97.7(16) no
C1' C10' C5A 105.4(19) no
C5A C10' C19' 117(2) no
C1' C10' C9A 105.0(19) no
C9A C10' C19' 106(2) no
C1' C10' C19' 123(3) no
C1A C10A C19A 106.6(5) no
C1A C10A C5A 106.4(5) no
C1A C10A C9A 110.7(5) no
C9A C10A C19A 108.1(5) no
C5A C10A C9A 113.1(5) no
C5A C10A C19A 111.8(5) no
C9A C11A C12A 114.5(3) no
C11A C12A C13A 112.5(3) no
C12A C13A C17A 115.5(3) no
C12A C13A C18A 112.3(3) no
C14A C13A C17A 101.2(3) no
C14A C13A C18A 108.2(3) no
C17A C13A C18A 111.5(3) no
C12A C13A C14A 107.1(3) no
C8A C14A C13A 120.5(3) no
C8A C14A C15A 128.2(3) no
C13A C14A C15A 111.3(3) no
C14A C15A C16A 111.9(4) no
C15A C16A C17A 103.2(3) no
C13A C17A C16A 104.1(3) no
C13A C17A C20A 119.8(3) no
C16A C17A C20A 114.8(3) no
C17A C20A C21A 112.5(3) no
C21A C20A C22A 110.6(3) no
C17A C20A C22A 111.0(3) no
C20A C22A C23A 117.9(3) no
C22A C23A C24A 116.1(4) no
C23A C24A C25A 120.3(4) no
C24A C25A C27A 120.9(5) no
C26A C25A C27A 113.4(4) no
C24A C25A C26A 114.9(4) no
C10' C1' H1E 109.79 no
C10' C1' H1F 109.66 no
H1E C1' H1F 108.32 no
C2' C1' H1E 109.51 no
C2' C1' H1F 109.39 no
C2A C1A H1C 108.64 no
C10A C1A H1D 108.72 no
H1C C1A H1D 107.61 no
C2A C1A H1D 108.62 no
C10A C1A H1C 108.78 no
C1' C2' H2E 109.69 no
C3A C2' H2E 109.83 no
C3A C2' H2F 109.89 no
C1' C2' H2F 109.66 no
H2E C2' H2F 108.30 no
C3A C2A H2D 108.29 no
H2C C2A H2D 107.45 no
C1A C2A H2C 108.35 no
C1A C2A H2D 108.45 no
C3A C2A H2C 108.31 no
C4A C5A H5A 103.80 no
C6A C5A H5A 103.90 no
C10A C5A H5A 103.88 no
C10' C5A H5A 120.83 no
C5A C6A H6D 109.76 no
C7A C6A H6C 109.75 no
C5A C6A H6C 109.77 no
H6C C6A H6D 108.11 no
C7A C6A H6D 109.73 no
C6A C7A H7C 109.19 no
H7C C7A H7D 107.96 no
C8A C7A H7D 109.16 no
C6A C7A H7D 109.17 no
C8A C7A H7C 109.11 no
C9A C11A H11D 108.69 no
H11C C11A H11D 107.59 no
C12A C11A H11C 108.64 no
C12A C11A H11D 108.62 no
C9A C11A H11C 108.58 no
C13A C12A H12C 109.11 no
C13A C12A H12D 109.12 no
H12C C12A H12D 107.84 no
C11A C12A H12D 109.09 no
C11A C12A H12C 109.05 no
C16A C15A H15A 124.06 no
C14A C15A H15A 124.00 no
C17A C16A H16D 111.16 no
H16C C16A H16D 109.01 no
C15A C16A H16C 111.10 no
C15A C16A H16D 111.11 no
C17A C16A H16C 111.16 no
C13A C17A H17A 105.68 no
C16A C17A H17A 105.64 no
C20A C17A H17A 105.67 no
C13A C18A H18D 109.51 no
C13A C18A H18E 109.45 no
C13A C18A H18F 109.45 no
H18D C18A H18E 109.44 no
H18D C18A H18F 109.52 no
H18E C18A H18F 109.45 no
C10' C19' H19I 107.71 no
C10' C19' H19G 108.79 no
C10' C19' H19H 111.81 no
H19H C19' H19I 109.39 no
H19G C19' H19H 109.38 no
H19G C19' H19I 109.72 no
C10A C19A H19D 109.00 no
H19D C19A H19E 109.54 no
C10A C19A H19E 110.59 no
C10A C19A H19F 108.77 no
H19D C19A H19F 109.49 no
H19E C19A H19F 109.43 no
C22A C20A H20A 107.51 no
C17A C20A H20A 107.44 no
C21A C20A H20A 107.49 no
C20A C21A H21E 109.40 no
C20A C21A H21F 109.52 no
H21D C21A H21E 109.40 no
H21D C21A H21F 109.48 no
H21E C21A H21F 109.59 no
C20A C21A H21D 109.44 no
C20A C22A H22C 107.73 no
C23A C22A H22C 107.84 no
C23A C22A H22D 107.81 no
C20A C22A H22D 107.84 no
H22C C22A H22D 107.22 no
C22A C23A H23D 108.25 no
C24A C23A H23C 108.18 no
C22A C23A H23C 108.25 no
H23C C23A H23D 107.50 no
C24A C23A H23D 108.31 no
C23A C24A H24C 107.37 no
C23A C24A H24D 107.24 no
C25A C24A H24C 107.22 no
C25A C24A H24D 107.18 no
H24C C24A H24D 106.83 no
C24A C25A H25A 101.15 no
C26A C25A H25A 101.03 no
C27A C25A H25A 101.13 no
C25A C26A H26G 109.46 no
C25A C26A H26H 109.50 no
C25A C26A H26I 109.52 no
H26G C26A H26H 109.40 no
H26G C26A H26I 109.41 no
H26H C26A H26I 109.53 no
C25A C27A H27J 109.58 no
C25A C27A H27K 109.48 no
H27J C27A H27K 109.36 no
H27J C27A H27L 109.41 no
H27K C27A H27L 109.44 no
C25A C27A H27L 109.57 no
C4A C41A H41D 109.49 no
C4A C41A H41E 109.52 no
H41D C41A H41E 109.46 no
H41D C41A H41F 109.49 no
C4A C41A H41F 109.38 no
H41E C41A H41F 109.50 no
C4A C42A H42E 109.45 no
C4A C42A H42F 109.38 no
C4A C42A H42D 109.62 no
H42D C42A H42F 109.41 no
H42E C42A H42F 109.49 no
H42D C42A H42E 109.48 no
C2 C1 C10 114.0(3) no
C1 C2 C3 112.7(3) no
O3 C3 C2 121.5(4) no
O3 C3 C4 123.1(4) no
C2 C3 C4 115.4(3) no
C3 C4 C5 108.9(3) no
C3 C4 C41 110.4(3) no
C3 C4 C42 105.7(3) no
C5 C4 C41 115.0(3) no
C5 C4 C42 108.8(3) no
C41 C4 C42 107.6(3) no
C4 C5 C6 113.8(3) no
C4 C5 C10 114.5(3) no
C6 C5 C10 111.0(3) no
C5 C6 C7 109.7(3) no
C6 C7 C8 112.4(3) no
C7 C8 C9 123.0(3) no
C7 C8 C14 116.1(3) no
C9 C8 C14 120.9(3) no
C8 C9 C10 123.4(3) no
C8 C9 C11 120.6(3) no
C10 C9 C11 116.0(3) no
C1 C10 C5 107.2(3) no
C1 C10 C9 110.1(3) no
C1 C10 C19 107.9(3) no
C5 C10 C9 110.5(3) no
C5 C10 C19 113.1(3) no
C9 C10 C19 108.0(3) no
C9 C11 C12 114.4(3) no
C11 C12 C13 112.0(3) no
C12 C13 C14 107.3(3) no
C12 C13 C17 115.9(3) no
C12 C13 C18 111.2(3) no
C14 C13 C17 101.2(3) no
C14 C13 C18 108.1(3) no
C17 C13 C18 112.2(3) no
C8 C14 C13 120.5(3) no
C8 C14 C15 128.9(3) no
C13 C14 C15 110.6(3) no
C14 C15 C16 112.7(3) no
C15 C16 C17 103.0(3) no
C13 C17 C16 103.9(3) no
C13 C17 C20 118.9(3) no
C16 C17 C20 114.1(3) no
C17 C20 C21 112.7(3) no
C17 C20 C22 109.8(3) no
C21 C20 C22 110.6(3) no
C20 C22 C23 115.9(3) no
C22 C23 C24 113.9(4) no
C23 C24 C25 118.2(7) no
C23 C24 C25' 118.9(15) no
C24 C25 C26 111.3(10) no
C24 C25 C27 115.6(9) no
C26 C25 C27 115.9(8) no
C24 C25' C26 100(2) no
C24 C25' C27' 99(4) no
C26 C25' C27' 90(3) no
C2 C1 H1A 108.80 no
C2 C1 H1B 108.77 no
C10 C1 H1A 108.77 no
C10 C1 H1B 108.70 no
H1A C1 H1B 107.66 no
C1 C2 H2A 108.93 no
C1 C2 H2B 109.00 no
C3 C2 H2A 109.04 no
C3 C2 H2B 109.12 no
H2A C2 H2B 107.92 no
C4 C5 H5 105.55 no
C6 C5 H5 105.50 no
C10 C5 H5 105.49 no
C5 C6 H6A 109.74 no
C5 C6 H6B 109.67 no
C7 C6 H6A 109.73 no
C7 C6 H6B 109.77 no
H6A C6 H6B 108.19 no
C6 C7 H7A 109.13 no
C6 C7 H7B 109.10 no
C8 C7 H7A 109.13 no
C8 C7 H7B 109.06 no
H7A C7 H7B 107.90 no
C9 C11 H11A 108.63 no
C9 C11 H11B 108.61 no
C12 C11 H11A 108.70 no
C12 C11 H11B 108.73 no
H11A C11 H11B 107.63 no
C11 C12 H12A 109.21 no
C11 C12 H12B 109.19 no
C13 C12 H12A 109.21 no
C13 C12 H12B 109.24 no
H12A C12 H12B 107.90 no
C14 C15 H15 123.72 no
C16 C15 H15 123.62 no
C15 C16 H16A 111.11 no
C15 C16 H16B 111.18 no
C17 C16 H16A 111.15 no
C17 C16 H16B 111.21 no
H16A C16 H16B 109.13 no
C13 C17 H17 106.35 no
C16 C17 H17 106.37 no
C20 C17 H17 106.47 no
C13 C18 H18A 109.48 no
C13 C18 H18B 109.51 no
C13 C18 H18C 109.45 no
H18A C18 H18B 109.54 no
H18A C18 H18C 109.42 no
H18B C18 H18C 109.43 no
C10 C19 H19A 109.45 no
C10 C19 H19B 109.43 no
C10 C19 H19C 109.46 no
H19A C19 H19B 109.46 no
H19A C19 H19C 109.47 no
H19B C19 H19C 109.55 no
C17 C20 H20 107.93 no
C21 C20 H20 107.87 no
C22 C20 H20 107.80 no
C20 C21 H21A 109.50 no
C20 C21 H21B 109.42 no
C20 C21 H21C 109.49 no
H21A C21 H21B 109.46 no
H21A C21 H21C 109.44 no
H21B C21 H21C 109.52 no
C20 C22 H22A 108.39 no
C20 C22 H22B 108.36 no
C23 C22 H22A 108.19 no
C23 C22 H22B 108.29 no
H22A C22 H22B 107.38 no
C22 C23 H23A 108.72 no
C22 C23 H23B 108.79 no
C24 C23 H23A 108.76 no
C24 C23 H23B 108.91 no
H23A C23 H23B 107.52 no
C23 C24 H24A 107.81 no
C23 C24 H24B 107.66 no
C25 C24 H24A 107.74 no
C25 C24 H24B 107.75 no
H24A C24 H24B 107.17 no
C25' C24 H24A 126.44 no
C25' C24 H24B 83.17 no
C24 C25 H25 104.05 no
C26 C25 H25 104.05 no
C27 C25 H25 104.04 no
C26 C25' H25' 120.62 no
C27' C25' H25' 121.01 no
C24 C25' H25' 120.14 no
H26A C26 H26B 109.46 no
H26A C26 H26C 109.54 no
C25 C26 H26C 109.51 no
C25' C26 H26D 109.30 no
C25' C26 H26E 109.60 no
H26B C26 H26C 109.40 no
H26D C26 H26E 109.46 no
H26D C26 H26F 109.39 no
H26E C26 H26F 109.49 no
C25' C26 H26F 109.59 no
C25 C26 H26A 109.46 no
C25 C26 H26B 109.47 no
C25 C27 H27A 109.52 no
C25 C27 H27B 109.47 no
C25 C27 H27C 109.48 no
H27B C27 H27C 109.50 no
H27A C27 H27B 109.41 no
H27A C27 H27C 109.45 no
C25' C27' H27E 109.05 no
H27D C27' H27F 110.08 no
C25' C27' H27F 108.89 no
H27D C27' H27E 110.02 no
C25' C27' H27D 108.97 no
H27E C27' H27F 109.81 no
C4 C41 H41A 109.49 no
C4 C41 H41C 109.46 no
H41A C41 H41B 109.44 no
C4 C41 H41B 109.54 no
H41B C41 H41C 109.53 no
H41A C41 H41C 109.35 no
C4 C42 H42B 109.43 no
C4 C42 H42C 109.52 no
H42A C42 H42C 109.45 no
H42B C42 H42C 109.40 no
H42A C42 H42B 109.53 no
C4 C42 H42A 109.50 no

loop_
_geom_bond_atom_site_label_1
_geom_bond_atom_site_label_2
_geom_bond_site_symmetry_1
_geom_bond_site_symmetry_2
_geom_bond_distance
_geom_bond_publ_flag
O3' C3A . . 1.17(3) no
O3A C3A . . 1.215(8) no
O3 C3 . . 1.219(5) no
C1' C2' . . 1.57(3) no
C1' C10' . . 1.40(3) no
C1A C10A . . 1.579(9) no
C1A C2A . . 1.501(10) no
C2' C3A . . 1.49(2) no
C2A C3A . . 1.517(8) no
C3A C4A . . 1.506(6) no
C4A C42A . . 1.537(6) no
C4A C5A . . 1.553(6) no
C4A C41A . . 1.542(6) no
C5A C10A . . 1.515(8) no
C5A C10' . . 1.68(3) no
C5A C6A . . 1.514(5) no
C6A C7A . . 1.507(6) no
C7A C8A . . 1.508(5) no
C8A C9A . . 1.342(5) no
C8A C14A . . 1.458(6) no
C9A C10' . . 1.65(3) no
C9A C10A . . 1.498(7) no
C9A C11A . . 1.517(5) no
C10' C19' . . 1.46(4) no
C10A C19A . . 1.576(10) no
C11A C12A . . 1.523(5) no
C12A C13A . . 1.515(5) no
C13A C14A . . 1.533(5) no
C13A C18A . . 1.537(5) no
C13A C17A . . 1.555(5) no
C14A C15A . . 1.316(6) no
C15A C16A . . 1.500(6) no
C16A C17A . . 1.534(5) no
C17A C20A . . 1.526(5) no
C20A C22A . . 1.524(6) no
C20A C21A . . 1.513(6) no
C22A C23A . . 1.485(6) no
C23A C24A . . 1.492(6) no
C24A C25A . . 1.448(6) no
C25A C27A . . 1.436(9) no
C25A C26A . . 1.503(6) no
C1' H1F . . .9687 no
C1' H1E . . .9677 no
C1A H1D . . .9710 no
C1A H1C . . .9699 no
C2' H2F . . .9688 no
C2' H2E . . .9686 no
C2A H2D . . .9680 no
C2A H2C . . .9700 no
C5A H5A . . .9798 no
C6A H6D . . .9695 no
C6A H6C . . .9707 no
C7A H7D . . .9704 no
C7A H7C . . .9699 no
C11A H11D . . .9696 no
C11A H11C . . .9693 no
C12A H12D . . .9696 no
C12A H12C . . .9706 no
C15A H15A . . .9305 no
C16A H16C . . .9708 no
C16A H16D . . .9693 no
C17A H17A . . .9798 no
C18A H18E . . .9603 no
C18A H18D . . .9600 no
C18A H18F . . .9597 no
C19' H19I . . .9580 no
C19' H19H . . .9634 no
C19' H19G . . .9577 no
C19A H19F . . .9611 no
C19A H19D . . .9606 no
C19A H19E . . .9601 no
C20A H20A . . .9792 no
C21A H21E . . .9610 no
C21A H21F . . .9582 no
C21A H21D . . .9602 no
C22A H22C . . .9709 no
C22A H22D . . .9683 no
C23A H23C . . .9701 no
C23A H23D . . .9690 no
C24A H24C . . .9686 no
C24A H24D . . .9699 no
C25A H25A . . .9809 no
C26A H26G . . .9605 no
C26A H26H . . .9600 no
C26A H26I . . .9595 no
C27A H27J . . .9608 no
C27A H27L . . .9607 no
C27A H27K . . .9612 no
C41A H41E . . .9605 no
C41A H41F . . .9610 no
C41A H41D . . .9597 no
C42A H42E . . .9597 no
C42A H42F . . .9601 no
C42A H42D . . .9603 no
C1 C2 . . 1.533(5) no
C1 C10 . . 1.557(5) no
C2 C3 . . 1.485(6) no
C3 C4 . . 1.521(5) no
C4 C5 . . 1.551(5) no
C4 C41 . . 1.538(5) no
C4 C42 . . 1.549(6) no
C5 C6 . . 1.531(5) no
C5 C10 . . 1.542(5) no
C6 C7 . . 1.515(6) no
C7 C8 . . 1.498(5) no
C8 C9 . . 1.347(4) no
C8 C14 . . 1.469(4) no
C9 C10 . . 1.525(5) no
C9 C11 . . 1.506(5) no
C10 C19 . . 1.545(5) no
C11 C12 . . 1.519(6) no
C12 C13 . . 1.529(5) no
C13 C14 . . 1.523(5) no
C13 C17 . . 1.555(5) no
C13 C18 . . 1.538(5) no
C14 C15 . . 1.329(5) no
C15 C16 . . 1.478(6) no
C16 C17 . . 1.541(5) no
C17 C20 . . 1.529(5) no
C20 C21 . . 1.524(6) no
C20 C22 . . 1.526(5) no
C22 C23 . . 1.514(6) no
C23 C24 . . 1.486(7) no
C24 C25 . . 1.494(12) no
C24 C25' . . 1.62(4) no
C25 C26 . . 1.495(15) no
C25 C27 . . 1.523(18) no
C25' C26 . . 1.60(4) no
C25' C27' . . 1.51(8) no
C1 H1A . . .9703 no
C1 H1B . . .9706 no
C2 H2A . . .9700 no
C2 H2B . . .9694 no
C5 H5 . . .9809 no
C6 H6A . . .9695 no
C6 H6B . . .9697 no
C7 H7A . . .9703 no
C7 H7B . . .9701 no
C11 H11A . . .9709 no
C11 H11B . . .9707 no
C12 H12A . . .9710 no
C12 H12B . . .9699 no
C15 H15 . . .9299 no
C16 H16A . . .9699 no
C16 H16B . . .9703 no
C17 H17 . . .9809 no
C18 H18A . . .9597 no
C18 H18B . . .9590 no
C18 H18C . . .9606 no
C19 H19A . . .9610 no
C19 H19B . . .9609 no
C19 H19C . . .9598 no
C20 H20 . . .9804 no
C21 H21A . . .9597 no
C21 H21B . . .9602 no
C21 H21C . . .9593 no
C22 H22A . . .9708 no
C22 H22B . . .9708 no
C23 H23A . . .9718 no
C23 H23B . . .9708 no
C24 H24A . . .9702 no
C24 H24B . . .9697 no
C25 H25 . . .9779 no
C25' H25' . . .9797 no
C26 H26B . . .9605 no
C26 H26C . . .9597 no
C26 H26D . . .9594 no
C26 H26E . . .9595 no
C26 H26F . . .9595 no
C26 H26A . . .9605 no
C27 H27A . . .9594 no
C27 H27B . . .9599 no
C27 H27C . . .9606 no
C27' H27E . . .9590 no
C27' H27F . . .9575 no
C27' H27D . . .9562 no
C41 H41A . . .9605 no
C41 H41B . . .9601 no
C41 H41C . . .9601 no
C42 H42B . . .9610 no
C42 H42C . . .9604 no
C42 H42A . . .9602 no

loop_
_geom_contact_atom_site_label_1
_geom_contact_atom_site_label_2
_geom_contact_distance
_geom_contact_site_symmetry_2
_geom_contact_publ_flag
O3 H41C 2.5876 . no
O3 H11A 2.7217 3_455 no
O3 H27J 2.6552 3_455 no
O3' H2B 2.6655 4_655 no
O3' H41D 2.3971 . no
O3' H41F 2.7983 . no
O3' H42D 2.8201 . no
O3A H42D 2.3423 . no
O3A H2B 2.8541 4_655 no
O3A H41D 2.8688 . no
O3A H42C 2.8600 4_655 no
O3A H5 2.8010 4_655 no
C2' C7 3.58(2) 4_655 no
C3 C19 3.127(6) . no
C3A C19A 3.115(9) . no
C7 C2' 3.58(2) 4_645 no
C9 C18 3.527(5) . no
C9A C18A 3.547(5) . no
C12 C21 3.366(6) . no
C12A C21A 3.367(5) . no
C18 C21 3.431(6) . no
C18 C9 3.527(5) . no
C18A C9A 3.547(5) . no
C18A C21A 3.490(7) . no
C19 C41 3.313(6) . no
C19 C3 3.127(6) . no
C19' C42A 3.28(3) . no
C19A C3A 3.115(9) . no
C19A C42A 3.252(9) . no
C21 C12 3.366(6) . no
C21 C18 3.431(6) . no
C21A C18A 3.490(7) . no
C21A C12A 3.367(5) . no
C41 C19 3.313(6) . no
C42A C19' 3.28(3) . no
C42A C19A 3.252(9) . no
C1 H11B 2.4786 . no
C1' H11D 2.4843 . no
C1A H11D 2.5421 . no
C2 H19B 3.0406 . no
C2 H42C 2.9655 . no
C2 H5 2.7072 . no
C2' H5 2.9941 4_655 no
C2' H7B 2.7981 4_655 no
C2' H42D 2.9753 . no
C2' H19I 3.0732 . no
C2A H41F 3.0920 . no
C2A H5A 2.6812 . no
C2A H1B 3.0922 4_655 no
C2A H19F 2.9259 . no
C3 H19B 2.5592 . no
C3A H19F 2.5190 . no
C4 H19B 2.7907 . no
C4A H19F 2.7563 . no
C4A H19I 2.9290 . no
C5 H2F 3.0463 4_645 no
C5 H2B 2.8853 . no
C5A H2C 2.9800 . no
C6 H19A 2.8942 . no
C6 H42B 3.0007 . no
C6 H41B 2.6551 . no
C6A H41E 2.9286 . no
C6A H19H 2.8121 . no
C6A H19I 2.9587 . no
C6A H42E 2.6238 . no
C6A H19E 3.0172 . no
C7 H17A 3.0257 4_545 no
C7 H15 2.7591 . no
C7 H2F 2.8300 4_645 no
C7A H15A 2.7462 . no
C8 H18A 2.9691 . no
C8 H2D 3.0433 4_645 no
C8 H2F 2.8584 4_645 no
C8 H5 2.9152 . no
C8 H12B 3.0782 . no
C8A H18F 2.9750 . no
C8A H19H 2.8890 . no
C8A H5A 2.9120 . no
C9 H6A 3.0336 . no
C9 H18A 3.0600 . no
C9 H2D 2.9318 4_645 no
C9A H18F 3.0871 . no
C9A H6C 3.0056 . no
C10' H42E 2.9839 . no
C11 H19C 2.7170 . no
C11 H19B 3.0233 3_555 no
C11 H18A 2.7513 . no
C11 H1A 2.9119 . no
C11 H1B 2.8076 . no
C11A H1C 2.8855 . no
C11A H1E 2.9262 . no
C11A H1D 2.9697 . no
C11A H19D 2.6528 . no
C11A H18F 2.7840 . no
C11A H1F 2.5479 . no
C12 H21B 2.9336 . no
C12A H21E 2.8918 . no
C13 H21B 2.8526 . no
C13A H21E 2.8533 . no
C14 H1C 3.0382 4_645 no
C15 H1F 3.0390 4_645 no
C15 H1C 3.0440 4_645 no
C15 H18C 3.0509 . no
C15 H7A 2.7859 . no
C15 H7B 3.0490 . no
C15A H7D 2.7985 . no
C15A H18E 3.0525 . no
C15A H7C 3.0340 . no
C16 H18C 2.8948 . no
C16 H22A 2.5808 . no
C16A H22C 2.6007 . no
C16A H18E 2.8892 . no
C18 H20 2.7595 . no
C18 H21B 2.8786 . no
C18 H23C 3.0706 . no
C18 H11A 2.8021 . no
C18A H20A 2.7433 . no
C18A H21E 2.9511 . no
C18A H11C 2.8586 . no
C19 H41A 2.6937 . no
C19 H6A 2.8900 . no
C19 H11A 2.9197 . no
C19' H2E 2.8606 . no
C19' H11C 2.9058 . no
C19' H6C 2.4432 . no
C19' H42E 2.6582 . no
C19A H16C 2.9288 1_655 no
C19A H42E 2.8808 . no
C19A H11C 2.8992 . no
C19A H6C 3.0021 . no
C20 H18B 2.9083 . no
C20 H18C 2.9811 . no
C20A H18E 3.0140 . no
C20A H18D 2.9040 . no
C21 H12A 2.8242 . no
C21 H23A 2.7278 . no
C21 H18B 2.9285 . no
C21A H23D 2.6911 . no
C21A H12D 2.8371 . no
C21A H18D 2.9913 . no
C22 H16A 2.9198 . no
C22 H16B 3.0760 . no
C22A H16D 3.0500 . no
C22A H16C 2.9028 . no
C23 H27E 2.5145 . no
C23 H21A 2.6749 . no
C23 H27B 2.7161 . no
C23A H27J 2.8313 . no
C23A H21D 2.6510 . no
C27 H23B 2.8331 . no
C27' H23A 2.7935 . no
C27A H23C 2.9027 . no
C41 H6B 2.9244 . no
C41 H6A 2.8085 . no
C41 H19B 2.8936 . no
C41A H16B 3.0436 3_556 no
C41A H6D 2.8477 . no
C42 H6B 2.9497 . no
C42 H2B 2.9926 . no
C42A H6C 2.8766 . no
C42A H19E 3.0860 . no
C42A H19F 2.8501 . no
C42A H6D 3.0104 . no
C42A H2E 3.0436 . no
C42A H19I 2.5096 . no
H1A H19B 2.5529 . no
H1A H11B 2.2651 . no
H1A C11 2.9119 . no
H1A H19C 2.3962 . no
H1B C11 2.8076 . no
H1B H11B 2.2466 . no
H1B C2A 3.0922 4_645 no
H1B H2D 2.3823 4_645 no
H1C H11D 2.2064 . no
H1C C14 3.0382 4_655 no
H1C H19D 2.4281 . no
H1C H19F 2.5851 . no
H1C C11A 2.8855 . no
H1C C15 3.0440 4_655 no
H1D H11D 2.4696 . no
H1D H5A 2.5414 . no
H1D C11A 2.9697 . no
H1E H11D 2.4397 . no
H1E H5A 2.5072 . no
H1E C11A 2.9262 . no
H1F H19G 2.4286 . no
H1F C11A 2.5479 . no
H1F H11D 2.0117 . no
H1F C15 3.0390 4_655 no
H2B H42C 2.4490 . no
H2B O3A 2.8541 4_645 no
H2B C42 2.9926 . no
H2B C5 2.8853 . no
H2B H5 2.5151 . no
H2B O3' 2.6655 4_645 no
H2C H5A 2.5810 . no
H2C C5A 2.9800 . no
H2D C8 3.0433 4_655 no
H2D C9 2.9318 4_655 no
H2D H1B 2.3823 4_655 no
H2E C42A 3.0436 . no
H2E C19' 2.8606 . no
H2E H16C 2.3926 1_655 no
H2E H42D 2.5857 . no
H2F C7 2.8300 4_655 no
H2F C8 2.8584 4_655 no
H2F H7B 2.2082 4_655 no
H2F H5 2.2110 4_655 no
H2F C5 3.0463 4_655 no
H5 O3A 2.8010 4_645 no
H5 C8 2.9152 . no
H5 H2B 2.5151 . no
H5 H7B 2.4842 . no
H5 H42C 2.2661 . no
H5 C2' 2.9941 4_645 no
H5 C2 2.7072 . no
H5 H2F 2.2110 4_645 no
H5A H41F 2.2403 . no
H5A C8A 2.9120 . no
H5A H2C 2.5810 . no
H5A H7C 2.4300 . no
H5A H1E 2.5072 . no
H5A C2A 2.6812 . no
H5A H1D 2.5414 . no
H6A H19A 2.3139 . no
H6A H41B 2.4675 . no
H6A C9 3.0336 . no
H6A C19 2.8900 . no
H6A C41 2.8085 . no
H6B C42 2.9497 . no
H6B H41B 2.3909 . no
H6B H42B 2.4201 . no
H6B H12C 2.3823 4_545 no
H6B C41 2.9244 . no
H6C C9A 3.0056 . no
H6C C19A 3.0021 . no
H6C C19' 2.4432 . no
H6C H19H 2.1631 . no
H6C H19I 2.3611 . no
H6C H42E 2.2027 . no
H6C C42A 2.8766 . no
H6C H19E 2.4739 . no
H6D C41A 2.8477 . no
H6D H41E 2.3125 . no
H6D C42A 3.0104 . no
H7A H15 2.4165 . no
H7A C15 2.7859 . no
H7B H5 2.4842 . no
H7B H2F 2.2082 4_645 no
H7B H17A 2.5916 4_545 no
H7B C15 3.0490 . no
H7B C2' 2.7981 4_645 no
H7C H5A 2.4300 . no
H7C C15A 3.0340 . no
H7D C15A 2.7985 . no
H7D H15A 2.4406 . no
H7D H42E 2.4770 3_456 no
H11A H19C 2.3227 . no
H11A O3 2.7217 3_555 no
H11A C19 2.9197 . no
H11A H18A 2.3274 . no
H11A C18 2.8021 . no
H11B C1 2.4786 . no
H11B H1B 2.2466 . no
H11B H1A 2.2651 . no
H11B H19B 2.4951 3_555 no
H11C C19A 2.8992 . no
H11C H18F 2.3810 . no
H11C C18A 2.8586 . no
H11C C19' 2.9058 . no
H11C H19D 2.3023 . no
H11D C1A 2.5421 . no
H11D C1' 2.4843 . no
H11D H1E 2.4397 . no
H11D H1F 2.0117 . no
H11D H16A 2.5151 4_655 no
H11D H1D 2.4696 . no
H11D H1C 2.2064 . no
H12A C21 2.8242 . no
H12A H21B 2.2633 . no
H12A H18B 2.4910 . no
H12B H17 2.3642 . no
H12B C8 3.0782 . no
H12C H17A 2.3206 . no
H12C H6B 2.3823 4_555 no
H12D H18D 2.5024 . no
H12D H21E 2.2171 . no
H12D C21A 2.8371 . no
H15 C7 2.7591 . no
H15 H24D 2.5955 4_545 no
H15 H22D 2.3887 4_545 no
H15 H7A 2.4165 . no
H15A C7A 2.7462 . no
H15A H7D 2.4406 . no
H16A H22A 2.3306 . no
H16A C22 2.9198 . no
H16A H11D 2.5151 4_645 no
H16B C41A 3.0436 3_456 no
H16B C22 3.0760 . no
H16B H20 2.5009 . no
H16B H22A 2.5374 . no
H16C H2E 2.3926 1_455 no
H16C C19A 2.9288 1_455 no
H16C C22A 2.9028 . no
H16C H19F 2.3953 1_455 no
H16C H22C 2.3859 . no
H16D H20A 2.5521 . no
H16D C22A 3.0500 . no
H16D H22C 2.4960 . no
H17 H12B 2.3642 . no
H17 H21C 2.5411 . no
H17 H22B 2.4612 . no
H17A H7B 2.5916 4_555 no
H17A H21F 2.5087 . no
H17A H22D 2.4550 . no
H17A C7 3.0257 4_555 no
H17A H12C 2.3206 . no
H18A C9 3.0600 . no
H18A H11A 2.3274 . no
H18A C8 2.9691 . no
H18A C11 2.7513 . no
H18B C20 2.9083 . no
H18B C21 2.9285 . no
H18B H21B 2.2153 . no
H18B H12A 2.4910 . no
H18C C15 3.0509 . no
H18C C20 2.9811 . no
H18C H20 2.4733 . no
H18C C16 2.8948 . no
H18D C20A 2.9040 . no
H18D C21A 2.9913 . no
H18D H12D 2.5024 . no
H18D H20A 2.5501 . no
H18D H21E 2.3065 . no
H18E C15A 3.0525 . no
H18E C16A 2.8892 . no
H18E H20A 2.4953 . no
H18E C20A 3.0140 . no
H18F C11A 2.7840 . no
H18F H11C 2.3810 . no
H18F C9A 3.0871 . no
H18F C8A 2.9750 . no
H19A H41A 2.4812 . no
H19A H6A 2.3139 . no
H19A C6 2.8942 . no
H19B C3 2.5592 . no
H19B C41 2.8936 . no
H19B C2 3.0406 . no
H19B C4 2.7907 . no
H19B H11B 2.4951 3_455 no
H19B H1A 2.5529 . no
H19B C11 3.0233 3_455 no
H19B H41A 2.2339 . no
H19C H11A 2.3227 . no
H19C C11 2.7170 . no
H19C H1A 2.3962 . no
H19D C11A 2.6528 . no
H19D H1C 2.4281 . no
H19D H11C 2.3023 . no
H19E C6A 3.0172 . no
H19E C42A 3.0860 . no
H19E H6C 2.4739 . no
H19E H42E 2.4603 . no
H19F C2A 2.9259 . no
H19F C3A 2.5190 . no
H19F C4A 2.7563 . no
H19F H1C 2.5851 . no
H19F C42A 2.8501 . no
H19F H16C 2.3953 1_655 no
H19G H1F 2.4286 . no
H19H C8A 2.8890 . no
H19H C6A 2.8121 . no
H19H H6C 2.1631 . no
H19I C6A 2.9587 . no
H19I C42A 2.5096 . no
H19I H6C 2.3611 . no
H19I H42E 1.8493 . no
H19I C2' 3.0732 . no
H19I C4A 2.9290 . no
H20 H23B 2.5674 . no
H20 H18C 2.4733 . no
H20 H16B 2.5009 . no
H20 C18 2.7595 . no
H20A H18D 2.5501 . no
H20A H18E 2.4953 . no
H20A H16D 2.5521 . no
H20A C18A 2.7433 . no
H21A C23 2.6749 . no
H21A H23A 2.1190 . no
H21B C12 2.9336 . no
H21B C18 2.8786 . no
H21B C13 2.8526 . no
H21B H18B 2.2153 . no
H21B H12A 2.2633 . no
H21C H17 2.5411 . no
H21C H22B 2.5738 . no
H21D H23D 2.1202 . no
H21D C23A 2.6510 . no
H21E H18D 2.3065 . no
H21E C12A 2.8918 . no
H21E C13A 2.8533 . no
H21E C18A 2.9511 . no
H21E H12D 2.2171 . no
H21F H22D 2.5970 . no
H21F H17A 2.5087 . no
H22A H16A 2.3306 . no
H22A C16 2.5808 . no
H22A H24B 2.5652 . no
H22A H16B 2.5374 . no
H22B H21C 2.5738 . no
H22B H24A 2.4204 . no
H22B H17 2.4612 . no
H22C H16C 2.3859 . no
H22C H16D 2.4960 . no
H22C H24C 2.5616 . no
H22C C16A 2.6007 . no
H22D H24D 2.4451 . no
H22D H15 2.3887 4_555 no
H22D H17A 2.4550 . no
H22D H21F 2.5970 . no
H23A C21 2.7278 . no
H23A C27' 2.7935 . no
H23A H27E 2.0988 . no
H23A H21A 2.1190 . no
H23A H25 2.5398 . no
H23B H20 2.5674 . no
H23B C27 2.8331 . no
H23B H27B 2.3839 . no
H23C C18 3.0706 . no
H23C H27J 2.5709 . no
H23C C27A 2.9027 . no
H23D H25A 2.5163 . no
H23D H21D 2.1202 . no
H23D C21A 2.6911 . no
H24A H26B 2.3434 . no
H24A H27E 2.5265 . no
H24A H26E 2.0916 . no
H24A H22B 2.4204 . no
H24B H26C 2.5633 . no
H24B H22A 2.5652 . no
H24C H22C 2.5616 . no
H24D H26H 2.3742 . no
H24D H22D 2.4451 . no
H24D H15 2.5955 4_555 no
H25 H23A 2.5398 . no
H25A H23D 2.5163 . no
H26A H41E 2.5630 3_556 no
H26A H27C 2.5529 . no
H26B H24A 2.3434 . no
H26C H24B 2.5633 . no
H26D H27F 1.5047 . no
H26E H24A 2.0916 . no
H26E H27F 2.4350 . no
H26G H27K 2.2600 . no
H26H H24D 2.3742 . no
H27B C23 2.7161 . no
H27B H23B 2.3839 . no
H27C H26A 2.5529 . no
H27E H23A 2.0988 . no
H27E H24A 2.5265 . no
H27E C23 2.5145 . no
H27F H26D 1.5047 . no
H27F H26E 2.4350 . no
H27J C23A 2.8313 . no
H27J H23C 2.5709 . no
H27J O3 2.6552 3_555 no
H27K H26G 2.2600 . no
H41A H19B 2.2339 . no
H41A H19A 2.4812 . no
H41A C19 2.6937 . no
H41B C6 2.6551 . no
H41B H6B 2.3909 . no
H41B H42B 2.5075 . no
H41B H6A 2.4675 . no
H41C H42A 2.4440 . no
H41C O3 2.5876 . no
H41D O3' 2.3971 . no
H41D O3A 2.8688 . no
H41D H42F 2.3887 . no
H41E H42F 2.3385 . no
H41E H26A 2.5630 3_456 no
H41E C6A 2.9286 . no
H41E H6D 2.3125 . no
H41F C2A 3.0920 . no
H41F H5A 2.2403 . no
H41F O3' 2.7983 . no
H42A H41C 2.4440 . no
H42B H41B 2.5075 . no
H42B H6B 2.4201 . no
H42B C6 3.0007 . no
H42C H5 2.2661 . no
H42C O3A 2.8600 4_645 no
H42C H2B 2.4490 . no
H42C C2 2.9655 . no
H42D O3A 2.3423 . no
H42D H2E 2.5857 . no
H42D O3' 2.8201 . no
H42D C2' 2.9753 . no
H42E H6C 2.2027 . no
H42E C19A 2.8808 . no
H42E C6A 2.6238 . no
H42E H19E 2.4603 . no
H42E C10' 2.9839 . no
H42E C19' 2.6582 . no
H42E H19I 1.8493 . no
H42E H7D 2.4770 3_556 no
H42F H41D 2.3887 . no
H42F H41E 2.3385 . no

loop_
_geom_hbond_atom_site_label_D
_geom_hbond_atom_site_label_H
_geom_hbond_atom_site_label_A
_geom_hbond_distance_DH
_geom_hbond_distance_HA
_geom_hbond_distance_DA
_geom_hbond_angle_DHA
_geom_hbond_publ_flag
C42A H42D O3A .9603 2.3423 2.804(8) 108.82 yes

loop_
_geom_torsion_atom_site_label_1
_geom_torsion_atom_site_label_2
_geom_torsion_atom_site_label_3
_geom_torsion_atom_site_label_4
_geom_torsion
_geom_torsion_publ_flag
C10A C1A C2A C3A 17.6(8) no
C2A C1A C10A C5A 35.2(7) no
C2A C1A C10A C9A 158.5(5) no
C2A C1A C10A C19A -84.2(7) no
C1A C2A C3A O3A 132.6(6) no
C1A C2A C3A C4A -51.2(7) no
O3A C3A C4A C5A -159.9(5) no
O3A C3A C4A C41A 82.6(6) no
O3A C3A C4A C42A -33.3(7) no
C2A C3A C4A C5A 23.9(6) no
C2A C3A C4A C41A -93.6(5) no
C2A C3A C4A C42A 150.6(4) no
C3A C4A C5A C6A 168.2(3) no
C3A C4A C5A C10A 34.3(5) no
C41A C4A C5A C6A -76.1(4) no
C41A C4A C5A C10A 150.0(4) no
C42A C4A C5A C6A 44.7(5) no
C42A C4A C5A C10A -89.2(5) no
C4A C5A C6A C7A 163.4(3) no
C10A C5A C6A C7A -60.8(5) no
C4A C5A C10A C1A -64.5(5) no
C4A C5A C10A C9A 173.7(4) no
C4A C5A C10A C19A 51.5(6) no
C6A C5A C10A C1A 160.6(4) no
C6A C5A C10A C9A 38.8(6) no
C6A C5A C10A C19A -83.5(6) no
C5A C6A C7A C8A 48.9(4) no
C6A C7A C8A C9A -17.6(5) no
C6A C7A C8A C14A 164.6(3) no
C7A C8A C9A C10A -4.6(6) no
C7A C8A C9A C11A 176.8(3) no
C14A C8A C9A C10A 173.1(4) no
C14A C8A C9A C11A -5.5(5) no
C7A C8A C14A C13A -166.2(3) no
C7A C8A C14A C15A 12.7(6) no
C9A C8A C14A C13A 15.9(5) no
C9A C8A C14A C15A -165.1(4) no
C8A C9A C10A C1A -125.5(5) no
C8A C9A C10A C5A -6.2(7) no
C8A C9A C10A C19A 118.1(5) no
C11A C9A C10A C1A 53.1(6) no
C11A C9A C10A C5A 172.4(4) no
C11A C9A C10A C19A -63.3(6) no
C8A C9A C11A C12A 21.4(5) no
C10A C9A C11A C12A -157.2(4) no
C9A C11A C12A C13A -47.3(4) no
C11A C12A C13A C14A 53.8(4) no
C11A C12A C13A C17A 165.7(3) no
C11A C12A C13A C18A -64.9(4) no
C12A C13A C14A C8A -39.6(4) no
C12A C13A C14A C15A 141.2(3) no
C17A C13A C14A C8A -161.0(3) no
C17A C13A C14A C15A 19.9(4) no
C18A C13A C14A C8A 81.7(4) no
C18A C13A C14A C15A -97.4(4) no
C12A C13A C17A C16A -142.9(3) no
C12A C13A C17A C20A 87.2(4) no
C14A C13A C17A C16A -27.6(3) no
C14A C13A C17A C20A -157.6(3) no
C18A C13A C17A C16A 87.3(3) no
C18A C13A C17A C20A -42.7(4) no
C8A C14A C15A C16A 177.6(4) no
C13A C14A C15A C16A -3.3(5) no
C14A C15A C16A C17A -15.0(4) no
C15A C16A C17A C13A 26.3(4) no
C15A C16A C17A C20A 159.3(3) no
C13A C17A C20A C21A -56.8(5) no
C13A C17A C20A C22A 178.5(3) no
C16A C17A C20A C21A 178.1(4) no
C16A C17A C20A C22A 53.5(4) no
C17A C20A C22A C23A -179.5(3) no
C21A C20A C22A C23A 54.8(5) no
C20A C22A C23A C24A 179.0(4) no
C22A C23A C24A C25A 171.0(4) no
C23A C24A C25A C26A -175.1(4) no
C23A C24A C25A C27A 43.1(7) no
C10 C1 C2 C3 25.1(5) no
C2 C1 C10 C5 32.0(4) no
C2 C1 C10 C9 152.2(3) no
C2 C1 C10 C19 -90.2(4) no
C1 C2 C3 O3 122.2(4) no
C1 C2 C3 C4 -59.8(4) no
O3 C3 C4 C5 -153.3(4) no
O3 C3 C4 C41 -26.2(5) no
O3 C3 C4 C42 90.0(4) no
C2 C3 C4 C5 28.7(4) no
C2 C3 C4 C41 155.8(3) no
C2 C3 C4 C42 -88.1(4) no
C3 C4 C5 C6 162.4(3) no
C3 C4 C5 C10 33.2(4) no
C41 C4 C5 C6 37.9(4) no
C41 C4 C5 C10 -91.3(4) no
C42 C4 C5 C6 -82.9(4) no
C42 C4 C5 C10 147.9(3) no
C4 C5 C6 C7 165.5(3) no
C10 C5 C6 C7 -63.5(4) no
C4 C5 C10 C1 -64.1(3) no
C4 C5 C10 C9 176.0(3) no
C4 C5 C10 C19 54.8(4) no
C6 C5 C10 C1 165.3(3) no
C6 C5 C10 C9 45.4(4) no
C6 C5 C10 C19 -75.8(4) no
C5 C6 C7 C8 47.7(4) no
C6 C7 C8 C9 -17.3(5) no
C6 C7 C8 C14 164.4(3) no
C7 C8 C9 C10 .3(5) no
C7 C8 C9 C11 178.2(3) no
C14 C8 C9 C10 178.6(3) no
C14 C8 C9 C11 -3.6(5) no
C7 C8 C14 C13 -168.9(3) no
C7 C8 C14 C15 10.9(5) no
C9 C8 C14 C13 12.8(5) no
C9 C8 C14 C15 -167.4(4) no
C8 C9 C10 C1 -132.8(3) no
C8 C9 C10 C5 -14.6(4) no
C8 C9 C10 C19 109.6(4) no
C11 C9 C10 C1 49.2(4) no
C11 C9 C10 C5 167.5(3) no
C11 C9 C10 C19 -68.3(4) no
C8 C9 C11 C12 22.1(5) no
C10 C9 C11 C12 -159.9(3) no
C9 C11 C12 C13 -49.0(4) no
C11 C12 C13 C14 54.5(4) no
C11 C12 C13 C17 166.7(3) no
C11 C12 C13 C18 -63.6(4) no
C12 C13 C14 C8 -37.7(4) no
C12 C13 C14 C15 142.4(3) no
C17 C13 C14 C8 -159.7(3) no
C17 C13 C14 C15 20.5(4) no
C18 C13 C14 C8 82.3(4) no
C18 C13 C14 C15 -97.5(3) no
C12 C13 C17 C16 -143.9(3) no
C12 C13 C17 C20 88.0(4) no
C14 C13 C17 C16 -28.2(3) no
C14 C13 C17 C20 -156.3(3) no
C18 C13 C17 C16 86.8(3) no
C18 C13 C17 C20 -41.2(4) no
C8 C14 C15 C16 176.5(3) no
C13 C14 C15 C16 -3.7(4) no
C14 C15 C16 C17 -15.0(4) no
C15 C16 C17 C13 26.7(3) no
C15 C16 C17 C20 157.6(3) no
C13 C17 C20 C21 -55.2(4) no
C13 C17 C20 C22 -178.9(3) no
C16 C17 C20 C21 -178.3(3) no
C16 C17 C20 C22 58.0(4) no
C17 C20 C22 C23 -174.8(3) no
C21 C20 C22 C23 60.3(4) no
C20 C22 C23 C24 179.2(4) no
C22 C23 C24 C25 169.2(5) no
C23 C24 C25 C26 -178.4(5) no
C23 C24 C25 C27 46.5(11) no
